data_7042902
loop_
_publ_author_name
'Bamford, Karlee L.'
'Longobardi, Lauren E.'
'Liu, Lei'
'Grimme, Stefan'
'Stephan, Douglas W.'

_publ_section_title
;
 FLP reduction and hydroboration of phenanthrene o-iminoquinones and
 \a-diimines.
;
_journal_issue 16
_journal_name_full 'Dalton transactions (Cambridge, England : 2003)'
_journal_page_first 5308
_journal_page_last 5319
_journal_paper_doi 10.1039/c7dt01024a
_journal_volume 46
_journal_year 2017
_chemical_formula_sum 'C34 H18 B F10 N O'
_chemical_formula_weight 657.30
_space_group_crystal_system monoclinic
_space_group_IT_number 14
_space_group_name_Hall '-P 2ybc'
_space_group_name_H-M_alt 'P 1 21/c 1'
_symmetry_space_group_name_Hall '-P 2ybc'
_symmetry_space_group_name_H-M 'P 1 21/c 1'
_atom_sites_solution_hydrogens mixed
_audit_creation_method SHELXL-2014/7
_audit_update_record
;
2017-03-28 deposited with the CCDC.
2017-03-28 downloaded from the CCDC.
;
_cell_angle_alpha 90
_cell_angle_beta 103.712(6)
_cell_angle_gamma 90
_cell_formula_units_Z 4
_cell_length_a 9.7684(15)
_cell_length_b 14.767(3)
_cell_length_c 19.986(4)
_cell_measurement_reflns_used 1114
_cell_measurement_temperature 150(2)
_cell_measurement_theta_max 19.76
_cell_measurement_theta_min 2.62
_cell_volume 2800.8(9)
_computing_data_collection 'Bruker APEX2'
_computing_molecular_graphics 'ORTEP-3 (Farrugia, 1999)'
_computing_publication_material 'ORTEP-3 (Farrugia, 1999)'
_computing_structure_refinement 'SHELXL-2014/7 (Sheldrick, 2014)'
_computing_structure_solution 'SHELXS-97 (Sheldrick, 2008)'
_diffrn_ambient_temperature 150(2)
_diffrn_measured_fraction_theta_full 1.000
_diffrn_measured_fraction_theta_max 1.000
_diffrn_measurement_device_type 'Bruker APEX II CCD'
_diffrn_radiation_type MoK\a
_diffrn_radiation_wavelength 0.71073
_diffrn_reflns_av_R_equivalents 0.1245
_diffrn_reflns_av_unetI/netI 0.1203
_diffrn_reflns_Laue_measured_fraction_full 1.000
_diffrn_reflns_Laue_measured_fraction_max 1.000
_diffrn_reflns_limit_h_max 11
_diffrn_reflns_limit_h_min -10
_diffrn_reflns_limit_k_max 16
_diffrn_reflns_limit_k_min -17
_diffrn_reflns_limit_l_max 23
_diffrn_reflns_limit_l_min -23
_diffrn_reflns_number 21191
_diffrn_reflns_point_group_measured_fraction_full 1.000
_diffrn_reflns_point_group_measured_fraction_max 1.000
_diffrn_reflns_theta_full 25.026
_diffrn_reflns_theta_max 25.026
_diffrn_reflns_theta_min 1.733
_exptl_absorpt_coefficient_mu 0.139
_exptl_absorpt_correction_T_max 0.7456
_exptl_absorpt_correction_T_min 0.6757
_exptl_absorpt_correction_type multi-scan
_exptl_absorpt_process_details SADABS
_exptl_crystal_colour bronze
_exptl_crystal_density_diffrn 1.559
_exptl_crystal_density_method 'not measured'
_exptl_crystal_description prism
_exptl_crystal_F_000 1328
_exptl_crystal_size_max 0.300
_exptl_crystal_size_mid 0.200
_exptl_crystal_size_min 0.200
_refine_diff_density_max 0.276
_refine_diff_density_min -0.327
_refine_diff_density_rms 0.075
_refine_ls_extinction_method none
_refine_ls_goodness_of_fit_ref 1.003
_refine_ls_hydrogen_treatment mixed
_refine_ls_matrix_type full
_refine_ls_number_parameters 429
_refine_ls_number_reflns 4943
_refine_ls_number_restraints 0
_refine_ls_restrained_S_all 1.003
_refine_ls_R_factor_all 0.1345
_refine_ls_R_factor_gt 0.0542
_refine_ls_shift/su_max 0.000
_refine_ls_shift/su_mean 0.000
_refine_ls_structure_factor_coef Fsqd
_refine_ls_weighting_details 'w=1/[\s^2^(Fo^2^)+(0.0636P)^2^] where P=(Fo^2^+2Fc^2^)/3'
_refine_ls_weighting_scheme calc
_refine_ls_wR_factor_gt 0.1131
_refine_ls_wR_factor_ref 0.1546
_reflns_Friedel_coverage 0.000
_reflns_number_gt 2679
_reflns_number_total 4943
_reflns_threshold_expression 'I > 2\s(I)'
_cod_data_source_file c7dt01024a2.cif
_cod_data_source_block compound_03
_cod_database_code 7042902
_shelx_shelxl_version_number 2014/7
_shelx_space_group_comment
;
The symmetry employed for this shelxl refinement is uniquely defined
by the following loop, which should always be used as a source of
symmetry information in preference to the above space-group names.
They are only intended as comments.
;
_shelx_estimated_absorpt_t_min 0.959
_shelx_estimated_absorpt_t_max 0.973

loop_
_space_group_symop_operation_xyz
'x, y, z'
'-x, y+1/2, -z+1/2'
'-x, -y, -z'
'x, -y-1/2, z-1/2'

loop_
_atom_site_label
_atom_site_type_symbol
_atom_site_fract_x
_atom_site_fract_y
_atom_site_fract_z
_atom_site_U_iso_or_equiv
_atom_site_adp_type
_atom_site_occupancy
_atom_site_site_symmetry_order
_atom_site_calc_flag
_atom_site_refinement_flags_posn
_atom_site_refinement_flags_adp
F305 F 1.2022(2) 0.75987(18) 0.35981(14) 0.0413(7) Uani 1 1 d . .
F404 F 1.0411(3) 0.28348(18) 0.49227(13) 0.0410(7) Uani 1 1 d . .
N1 N 0.6005(3) 0.5629(2) 0.29465(17) 0.0165(8) Uani 1 1 d . .
H1N H 0.581(4) 0.615(3) 0.3175(19) 0.020 Uiso 1 1 d . U
C302 C 0.7788(4) 0.7440(3) 0.3359(2) 0.0198(10) Uani 1 1 d . .
C301 C 0.8461(4) 0.6638(3) 0.32640(19) 0.0169(9) Uani 1 1 d . .
C401 C 0.8538(4) 0.4839(3) 0.3521(2) 0.0179(9) Uani 1 1 d . .
C306 C 0.9906(4) 0.6750(3) 0.3345(2) 0.0191(10) Uani 1 1 d . .
C303 C 0.8443(4) 0.8258(3) 0.3522(2) 0.0201(10) Uani 1 1 d . .
C406 C 0.9377(4) 0.4157(3) 0.3354(2) 0.0203(10) Uani 1 1 d . .
C304 C 0.9879(4) 0.8322(3) 0.3614(2) 0.0244(10) Uani 1 1 d . .
C402 C 0.8407(4) 0.4798(3) 0.4196(2) 0.0208(10) Uani 1 1 d . .
C403 C 0.8977(4) 0.4138(3) 0.4667(2) 0.0223(10) Uani 1 1 d . .
F402 F 0.7689(2) 0.54719(16) 0.44354(11) 0.0253(6) Uani 1 1 d . .
B1 B 0.7780(5) 0.5636(3) 0.3017(2) 0.0182(11) Uani 1 1 d . .
F302 F 0.6364(2) 0.74439(16) 0.32948(13) 0.0300(6) Uani 1 1 d . .
F306 F 1.0692(2) 0.60216(16) 0.32487(12) 0.0262(6) Uani 1 1 d . .
F303 F 0.7699(2) 0.90064(17) 0.35931(13) 0.0324(6) Uani 1 1 d . .
F406 F 0.9631(2) 0.41197(17) 0.27186(12) 0.0298(6) Uani 1 1 d . .
F304 F 1.0558(3) 0.91040(17) 0.37924(14) 0.0393(7) Uani 1 1 d . .
F405 F 1.0811(2) 0.28453(17) 0.36129(13) 0.0369(7) Uani 1 1 d . .
F403 F 0.8754(2) 0.41328(18) 0.53057(12) 0.0357(7) Uani 1 1 d . .
O1 O 0.7831(2) 0.55245(18) 0.22886(13) 0.0172(7) Uani 1 1 d . .
C405 C 0.9999(4) 0.3488(3) 0.3812(2) 0.0251(11) Uani 1 1 d . .
C305 C 1.0611(4) 0.7553(3) 0.3520(2) 0.0236(10) Uani 1 1 d . .
C404 C 0.9793(4) 0.3479(3) 0.4472(2) 0.0261(11) Uani 1 1 d . .
C101 C 0.6551(4) 0.5733(3) 0.18834(19) 0.0150(9) Uani 1 1 d . .
C102 C 0.6349(4) 0.5873(3) 0.11596(19) 0.0161(9) Uani 1 1 d . .
C103 C 0.7478(4) 0.5826(3) 0.0835(2) 0.0196(10) Uani 1 1 d . .
H103 H 0.8398 0.5687 0.1098 0.023 Uiso 1 1 calc R U
C104 C 0.7260(4) 0.5979(3) 0.0141(2) 0.0270(11) Uani 1 1 d . .
H104 H 0.8025 0.5948 -0.0076 0.032 Uiso 1 1 calc R U
C105 C 0.5910(4) 0.6182(3) -0.0244(2) 0.0287(11) Uani 1 1 d . .
H105 H 0.5761 0.6297 -0.0723 0.034 Uiso 1 1 calc R U
C106 C 0.4795(4) 0.6219(3) 0.0061(2) 0.0260(11) Uani 1 1 d . .
H106 H 0.3882 0.6353 -0.0213 0.031 Uiso 1 1 calc R U
C107 C 0.4970(4) 0.6063(3) 0.0771(2) 0.0190(10) Uani 1 1 d . .
C108 C 0.3807(4) 0.6086(3) 0.1115(2) 0.0165(9) Uani 1 1 d . .
C109 C 0.2413(4) 0.6234(3) 0.0741(2) 0.0231(10) Uani 1 1 d . .
H109 H 0.2226 0.6322 0.0257 0.028 Uiso 1 1 calc R U
C110 C 0.1312(4) 0.6255(3) 0.1065(2) 0.0271(11) Uani 1 1 d . .
H110 H 0.0380 0.6358 0.0801 0.033 Uiso 1 1 calc R U
C111 C 0.1554(4) 0.6127(3) 0.1773(2) 0.0248(11) Uani 1 1 d . .
H111 H 0.0791 0.6148 0.1993 0.030 Uiso 1 1 calc R U
C112 C 0.2906(4) 0.5971(3) 0.2155(2) 0.0193(10) Uani 1 1 d . .
H112 H 0.3069 0.5879 0.2637 0.023 Uiso 1 1 calc R U
C113 C 0.4050(4) 0.5945(3) 0.18370(19) 0.0155(9) Uani 1 1 d . .
C114 C 0.5480(4) 0.5781(3) 0.21989(19) 0.0148(9) Uani 1 1 d . .
C201 C 0.5334(4) 0.4888(3) 0.3256(2) 0.0186(10) Uani 1 1 d . .
C206 C 0.5363(4) 0.3998(3) 0.3018(2) 0.0198(10) Uani 1 1 d . .
C205 C 0.4734(4) 0.3333(3) 0.3341(2) 0.0277(11) Uani 1 1 d . .
H205 H 0.4742 0.2724 0.3190 0.033 Uiso 1 1 calc R U
C204 C 0.4100(4) 0.3531(4) 0.3872(2) 0.0380(13) Uani 1 1 d . .
H204 H 0.3696 0.3064 0.4090 0.046 Uiso 1 1 calc R U
C203 C 0.4065(4) 0.4423(3) 0.4082(2) 0.0305(12) Uani 1 1 d . .
H203 H 0.3608 0.4561 0.4439 0.037 Uiso 1 1 calc R U
C202 C 0.4679(4) 0.5125(3) 0.3787(2) 0.0225(10) Uani 1 1 d . .
C1 C 0.4604(4) 0.6082(3) 0.4039(2) 0.0306(12) Uani 1 1 d . .
H1A H 0.4070 0.6091 0.4397 0.046 Uiso 1 1 calc R U
H1B H 0.4135 0.6468 0.3654 0.046 Uiso 1 1 calc R U
H1C H 0.5560 0.6308 0.4231 0.046 Uiso 1 1 calc R U
C2 C 0.6005(4) 0.3718(3) 0.2432(2) 0.0247(10) Uani 1 1 d . .
H2A H 0.5331 0.3833 0.1993 0.037 Uiso 1 1 calc R U
H2B H 0.6233 0.3071 0.2472 0.037 Uiso 1 1 calc R U
H2C H 0.6866 0.4068 0.2453 0.037 Uiso 1 1 calc R U

loop_
_atom_site_aniso_label
_atom_site_aniso_U_11
_atom_site_aniso_U_22
_atom_site_aniso_U_33
_atom_site_aniso_U_23
_atom_site_aniso_U_13
_atom_site_aniso_U_12
F305 0.0204(14) 0.0373(18) 0.065(2) -0.0008(15) 0.0084(13) -0.0076(12)
F404 0.0482(16) 0.0295(17) 0.0347(16) 0.0121(13) -0.0113(13) 0.0058(13)
N1 0.0180(18) 0.016(2) 0.0144(18) 0.0009(15) 0.0019(15) 0.0013(15)
C302 0.018(2) 0.022(3) 0.018(2) 0.0052(19) 0.0020(18) 0.002(2)
C301 0.017(2) 0.021(3) 0.013(2) 0.0036(18) 0.0030(18) 0.0020(19)
C401 0.016(2) 0.018(2) 0.018(2) -0.0013(19) 0.0018(18) 0.0002(18)
C306 0.024(2) 0.020(3) 0.016(2) 0.0009(18) 0.0078(19) 0.004(2)
C303 0.029(2) 0.013(2) 0.021(2) 0.0006(19) 0.0125(19) 0.002(2)
C406 0.022(2) 0.019(3) 0.019(2) -0.0018(19) 0.0036(19) -0.004(2)
C304 0.035(3) 0.013(3) 0.027(3) 0.000(2) 0.010(2) -0.008(2)
C402 0.019(2) 0.018(3) 0.022(2) -0.003(2) -0.0005(19) 0.0010(19)
C403 0.027(2) 0.024(3) 0.012(2) 0.002(2) -0.0036(19) -0.007(2)
F402 0.0262(13) 0.0289(15) 0.0196(13) -0.0031(11) 0.0029(10) 0.0028(11)
B1 0.016(2) 0.025(3) 0.014(3) 0.001(2) 0.005(2) 0.000(2)
F302 0.0179(13) 0.0222(15) 0.0498(17) -0.0014(12) 0.0077(11) 0.0046(11)
F306 0.0228(13) 0.0253(15) 0.0325(15) -0.0014(12) 0.0103(11) 0.0029(11)
F303 0.0398(15) 0.0199(15) 0.0408(16) -0.0020(12) 0.0163(13) 0.0028(12)
F406 0.0341(14) 0.0303(16) 0.0274(15) -0.0017(12) 0.0120(12) 0.0101(12)
F304 0.0399(15) 0.0222(16) 0.0550(19) -0.0059(13) 0.0098(13) -0.0140(13)
F405 0.0324(14) 0.0261(16) 0.0505(17) 0.0019(13) 0.0063(12) 0.0130(12)
F403 0.0456(16) 0.0408(17) 0.0176(14) 0.0071(12) 0.0013(12) -0.0032(13)
O1 0.0135(14) 0.0224(17) 0.0146(15) -0.0014(12) 0.0009(12) 0.0031(12)
C405 0.019(2) 0.016(3) 0.037(3) 0.001(2) 0.001(2) 0.002(2)
C305 0.015(2) 0.028(3) 0.026(3) 0.005(2) 0.0031(19) -0.006(2)
C404 0.024(2) 0.023(3) 0.023(3) 0.010(2) -0.011(2) 0.000(2)
C101 0.015(2) 0.012(2) 0.016(2) 0.0012(17) -0.0018(18) -0.0014(17)
C102 0.017(2) 0.013(2) 0.018(2) -0.0034(18) 0.0036(18) -0.0037(18)
C103 0.017(2) 0.023(3) 0.018(2) -0.0021(19) 0.0027(18) 0.0029(19)
C104 0.024(2) 0.036(3) 0.024(3) 0.000(2) 0.011(2) -0.001(2)
C105 0.027(3) 0.044(3) 0.016(2) 0.005(2) 0.006(2) -0.002(2)
C106 0.022(2) 0.034(3) 0.018(2) 0.003(2) -0.0033(19) 0.001(2)
C107 0.019(2) 0.020(3) 0.017(2) -0.0018(18) 0.0036(18) -0.0042(19)
C108 0.015(2) 0.012(2) 0.020(2) -0.0002(18) 0.0006(18) -0.0017(18)
C109 0.018(2) 0.033(3) 0.017(2) 0.003(2) 0.0017(19) -0.001(2)
C110 0.019(2) 0.034(3) 0.026(3) 0.005(2) 0.000(2) 0.003(2)
C111 0.016(2) 0.030(3) 0.029(3) -0.001(2) 0.005(2) 0.000(2)
C112 0.021(2) 0.022(3) 0.016(2) -0.0001(19) 0.0057(18) 0.0010(19)
C113 0.014(2) 0.014(2) 0.018(2) 0.0011(18) 0.0023(17) -0.0006(17)
C114 0.016(2) 0.013(2) 0.014(2) 0.0022(17) 0.0009(18) -0.0001(17)
C201 0.014(2) 0.023(3) 0.017(2) 0.0077(19) -0.0001(17) -0.0025(19)
C206 0.016(2) 0.020(3) 0.021(2) 0.005(2) -0.0007(18) -0.0006(19)
C205 0.028(2) 0.024(3) 0.030(3) 0.006(2) 0.005(2) -0.001(2)
C204 0.030(3) 0.040(4) 0.044(3) 0.014(3) 0.010(2) -0.009(2)
C203 0.027(3) 0.043(3) 0.025(3) 0.009(2) 0.012(2) 0.002(2)
C202 0.017(2) 0.031(3) 0.018(2) 0.004(2) 0.0019(18) 0.004(2)
C1 0.027(3) 0.042(3) 0.024(3) 0.004(2) 0.010(2) 0.011(2)
C2 0.030(2) 0.016(3) 0.027(3) -0.002(2) 0.005(2) -0.003(2)

loop_
_atom_type_symbol
_atom_type_description
_atom_type_scat_dispersion_real
_atom_type_scat_dispersion_imag
_atom_type_scat_source
C C 0.0033 0.0016 'International Tables Vol C Tables 4.2.6.8 and 6.1.1.4'
H H 0.0000 0.0000 'International Tables Vol C Tables 4.2.6.8 and 6.1.1.4'
B B 0.0013 0.0007 'International Tables Vol C Tables 4.2.6.8 and 6.1.1.4'
N N 0.0061 0.0033 'International Tables Vol C Tables 4.2.6.8 and 6.1.1.4'
O O 0.0106 0.0060 'International Tables Vol C Tables 4.2.6.8 and 6.1.1.4'
F F 0.0171 0.0103 'International Tables Vol C Tables 4.2.6.8 and 6.1.1.4'

loop_
_geom_angle_atom_site_label_1
_geom_angle_atom_site_label_2
_geom_angle_atom_site_label_3
_geom_angle
C114 N1 C201 116.8(3)
C114 N1 B1 100.7(3)
C201 N1 B1 120.7(3)
C114 N1 H1N 108(2)
C201 N1 H1N 104(2)
B1 N1 H1N 106(2)
F302 C302 C303 115.2(4)
F302 C302 C301 119.7(4)
C303 C302 C301 125.1(4)
C302 C301 C306 112.5(4)
C302 C301 B1 129.4(3)
C306 C301 B1 117.9(3)
C402 C401 C406 113.5(4)
C402 C401 B1 120.4(3)
C406 C401 B1 126.1(4)
F306 C306 C305 116.9(3)
F306 C306 C301 118.7(4)
C305 C306 C301 124.4(4)
F303 C303 C302 121.0(4)
F303 C303 C304 119.2(4)
C302 C303 C304 119.8(4)
F406 C406 C405 116.3(4)
F406 C406 C401 120.5(4)
C405 C406 C401 123.3(4)
F304 C304 C303 121.4(4)
F304 C304 C305 120.5(4)
C303 C304 C305 118.1(4)
F402 C402 C403 115.7(4)
F402 C402 C401 118.8(4)
C403 C402 C401 125.4(4)
F403 C403 C404 120.1(4)
F403 C403 C402 121.5(4)
C404 C403 C402 118.4(4)
O1 B1 C401 114.7(3)
O1 B1 C301 106.8(3)
C401 B1 C301 112.0(3)
O1 B1 N1 100.9(3)
C401 B1 N1 110.8(3)
C301 B1 N1 111.1(3)
C101 O1 B1 108.8(3)
F405 C405 C404 120.1(4)
F405 C405 C406 120.0(4)
C404 C405 C406 119.9(4)
F305 C305 C306 120.5(4)
F305 C305 C304 119.4(4)
C306 C305 C304 120.1(4)
F404 C404 C403 120.6(4)
F404 C404 C405 120.0(4)
C403 C404 C405 119.4(4)
C114 C101 O1 116.2(3)
C114 C101 C102 122.1(3)
O1 C101 C102 121.7(3)
C103 C102 C107 120.3(4)
C103 C102 C101 121.6(3)
C107 C102 C101 118.0(3)
C104 C103 C102 120.5(4)
C104 C103 H103 119.8
C102 C103 H103 119.8
C103 C104 C105 119.6(4)
C103 C104 H104 120.2
C105 C104 H104 120.2
C106 C105 C104 120.7(4)
C106 C105 H105 119.6
C104 C105 H105 119.6
C105 C106 C107 121.5(4)
C105 C106 H106 119.2
C107 C106 H106 119.2
C106 C107 C102 117.3(3)
C106 C107 C108 123.3(4)
C102 C107 C108 119.5(3)
C109 C108 C113 118.1(3)
C109 C108 C107 121.1(4)
C113 C108 C107 120.9(3)
C110 C109 C108 121.2(4)
C110 C109 H109 119.4
C108 C109 H109 119.4
C109 C110 C111 120.7(4)
C109 C110 H110 119.6
C111 C110 H110 119.6
C112 C111 C110 119.6(4)
C112 C111 H111 120.2
C110 C111 H111 120.2
C111 C112 C113 120.9(4)
C111 C112 H112 119.6
C113 C112 H112 119.6
C112 C113 C108 119.6(3)
C112 C113 C114 124.0(3)
C108 C113 C114 116.4(3)
C101 C114 C113 123.1(4)
C101 C114 N1 110.1(3)
C113 C114 N1 126.8(3)
C206 C201 C202 122.6(4)
C206 C201 N1 120.4(3)
C202 C201 N1 117.0(4)
C205 C206 C201 117.2(4)
C205 C206 C2 118.3(4)
C201 C206 C2 124.4(4)
C204 C205 C206 122.3(4)
C204 C205 H205 118.9
C206 C205 H205 118.9
C205 C204 C203 118.8(4)
C205 C204 H204 120.6
C203 C204 H204 120.6
C204 C203 C202 122.3(4)
C204 C203 H203 118.9
C202 C203 H203 118.9
C203 C202 C201 116.8(4)
C203 C202 C1 119.6(4)
C201 C202 C1 123.6(4)
C202 C1 H1A 109.5
C202 C1 H1B 109.5
H1A C1 H1B 109.5
C202 C1 H1C 109.5
H1A C1 H1C 109.5
H1B C1 H1C 109.5
C206 C2 H2A 109.5
C206 C2 H2B 109.5
H2A C2 H2B 109.5
C206 C2 H2C 109.5
H2A C2 H2C 109.5
H2B C2 H2C 109.5

loop_
_geom_bond_atom_site_label_1
_geom_bond_atom_site_label_2
_geom_bond_distance
F305 C305 1.352(4)
F404 C404 1.350(5)
N1 C114 1.477(5)
N1 C201 1.484(5)
N1 B1 1.706(5)
N1 H1N 0.93(4)
C302 F302 1.367(4)
C302 C303 1.370(6)
C302 C301 1.389(6)
C301 C306 1.391(5)
C301 B1 1.649(6)
C401 C402 1.387(5)
C401 C406 1.388(5)
C401 B1 1.611(6)
C306 F306 1.361(4)
C306 C305 1.375(6)
C303 F303 1.349(4)
C303 C304 1.374(6)
C406 F406 1.351(4)
C406 C405 1.387(6)
C304 F304 1.336(5)
C304 C305 1.378(6)
C402 F402 1.367(4)
C402 C403 1.378(6)
C403 F403 1.345(4)
C403 C404 1.372(6)
B1 O1 1.478(5)
F405 C405 1.356(5)
O1 C101 1.354(4)
C405 C404 1.380(6)
C101 C114 1.345(5)
C101 C102 1.428(5)
C102 C103 1.408(5)
C102 C107 1.414(5)
C103 C104 1.371(5)
C103 H103 0.9500
C104 C105 1.392(6)
C104 H104 0.9500
C105 C106 1.370(5)
C105 H105 0.9500
C106 C107 1.407(5)
C106 H106 0.9500
C107 C108 1.461(5)
C108 C109 1.407(5)
C108 C113 1.421(5)
C109 C110 1.381(5)
C109 H109 0.9500
C110 C111 1.392(6)
C110 H110 0.9500
C111 C112 1.379(5)
C111 H111 0.9500
C112 C113 1.410(5)
C112 H112 0.9500
C113 C114 1.433(5)
C201 C206 1.399(6)
C201 C202 1.408(5)
C206 C205 1.395(6)
C206 C2 1.511(5)
C205 C204 1.382(6)
C205 H205 0.9500
C204 C203 1.385(6)
C204 H204 0.9500
C203 C202 1.397(6)
C203 H203 0.9500
C202 C1 1.508(6)
C1 H1A 0.9800
C1 H1B 0.9800
C1 H1C 0.9800
C2 H2A 0.9800
C2 H2B 0.9800
C2 H2C 0.9800

loop_
_geom_torsion_atom_site_label_1
_geom_torsion_atom_site_label_2
_geom_torsion_atom_site_label_3
_geom_torsion_atom_site_label_4
_geom_torsion
F302 C302 C301 C306 179.8(3)
C303 C302 C301 C306 -0.7(6)
F302 C302 C301 B1 5.1(6)
C303 C302 C301 B1 -175.4(4)
C302 C301 C306 F306 -178.3(3)
B1 C301 C306 F306 -2.9(5)
C302 C301 C306 C305 1.8(6)
B1 C301 C306 C305 177.2(4)
F302 C302 C303 F303 -1.7(5)
C301 C302 C303 F303 178.8(4)
F302 C302 C303 C304 178.5(3)
C301 C302 C303 C304 -1.0(6)
C402 C401 C406 F406 -178.5(3)
B1 C401 C406 F406 0.3(6)
C402 C401 C406 C405 1.4(6)
B1 C401 C406 C405 -179.9(4)
F303 C303 C304 F304 2.0(6)
C302 C303 C304 F304 -178.2(4)
F303 C303 C304 C305 -178.2(4)
C302 C303 C304 C305 1.6(6)
C406 C401 C402 F402 175.4(3)
B1 C401 C402 F402 -3.5(5)
C406 C401 C402 C403 -2.8(6)
B1 C401 C402 C403 178.3(4)
F402 C402 C403 F403 4.3(6)
C401 C402 C403 F403 -177.5(4)
F402 C402 C403 C404 -175.5(3)
C401 C402 C403 C404 2.7(6)
C402 C401 B1 O1 -171.5(3)
C406 C401 B1 O1 9.8(6)
C402 C401 B1 C301 66.6(5)
C406 C401 B1 C301 -112.1(4)
C402 C401 B1 N1 -58.1(5)
C406 C401 B1 N1 123.2(4)
C302 C301 B1 O1 103.6(4)
C306 C301 B1 O1 -70.9(4)
C302 C301 B1 C401 -130.1(4)
C306 C301 B1 C401 55.4(5)
C302 C301 B1 N1 -5.6(6)
C306 C301 B1 N1 180.0(3)
C114 N1 B1 O1 -15.5(4)
C201 N1 B1 O1 114.7(4)
C114 N1 B1 C401 -137.3(3)
C201 N1 B1 C401 -7.1(5)
C114 N1 B1 C301 97.5(3)
C201 N1 B1 C301 -132.3(4)
C401 B1 O1 C101 136.9(3)
C301 B1 O1 C101 -98.4(3)
N1 B1 O1 C101 17.8(4)
F406 C406 C405 F405 0.1(6)
C401 C406 C405 F405 -179.7(4)
F406 C406 C405 C404 179.9(4)
C401 C406 C405 C404 0.1(6)
F306 C306 C305 F305 -0.8(6)
C301 C306 C305 F305 179.1(4)
F306 C306 C305 C304 178.9(4)
C301 C306 C305 C304 -1.2(6)
F304 C304 C305 F305 -1.1(6)
C303 C304 C305 F305 179.1(4)
F304 C304 C305 C306 179.2(4)
C303 C304 C305 C306 -0.6(6)
F403 C403 C404 F404 -1.9(6)
C402 C403 C404 F404 177.9(4)
F403 C403 C404 C405 179.2(4)
C402 C403 C404 C405 -1.0(6)
F405 C405 C404 F404 0.6(6)
C406 C405 C404 F404 -179.2(4)
F405 C405 C404 C403 179.5(4)
C406 C405 C404 C403 -0.3(6)
B1 O1 C101 C114 -14.7(5)
B1 O1 C101 C102 166.7(4)
C114 C101 C102 C103 179.6(4)
O1 C101 C102 C103 -1.8(6)
C114 C101 C102 C107 -0.3(6)
O1 C101 C102 C107 178.2(3)
C107 C102 C103 C104 1.1(6)
C101 C102 C103 C104 -178.8(4)
C102 C103 C104 C105 0.0(7)
C103 C104 C105 C106 -0.8(7)
C104 C105 C106 C107 0.6(7)
C105 C106 C107 C102 0.5(6)
C105 C106 C107 C108 -179.3(4)
C103 C102 C107 C106 -1.3(6)
C101 C102 C107 C106 178.6(4)
C103 C102 C107 C108 178.5(4)
C101 C102 C107 C108 -1.6(6)
C106 C107 C108 C109 2.5(6)
C102 C107 C108 C109 -177.3(4)
C106 C107 C108 C113 -178.5(4)
C102 C107 C108 C113 1.8(6)
C113 C108 C109 C110 0.9(6)
C107 C108 C109 C110 179.9(4)
C108 C109 C110 C111 -0.2(7)
C109 C110 C111 C112 -0.5(7)
C110 C111 C112 C113 0.5(7)
C111 C112 C113 C108 0.3(6)
C111 C112 C113 C114 -179.7(4)
C109 C108 C113 C112 -0.9(6)
C107 C108 C113 C112 -180.0(4)
C109 C108 C113 C114 179.0(4)
C107 C108 C113 C114 0.0(6)
O1 C101 C114 C113 -176.5(3)
C102 C101 C114 C113 2.2(6)
O1 C101 C114 N1 2.7(5)
C102 C101 C114 N1 -178.6(3)
C112 C113 C114 C101 178.0(4)
C108 C113 C114 C101 -1.9(6)
C112 C113 C114 N1 -1.0(6)
C108 C113 C114 N1 179.0(4)
C201 N1 C114 C101 -124.1(4)
B1 N1 C114 C101 8.5(4)
C201 N1 C114 C113 55.1(5)
B1 N1 C114 C113 -172.4(4)
C114 N1 C201 C206 58.8(5)
B1 N1 C201 C206 -63.9(5)
C114 N1 C201 C202 -121.0(4)
B1 N1 C201 C202 116.3(4)
C202 C201 C206 C205 -1.4(6)
N1 C201 C206 C205 178.9(3)
C202 C201 C206 C2 177.6(4)
N1 C201 C206 C2 -2.2(6)
C201 C206 C205 C204 0.2(6)
C2 C206 C205 C204 -178.8(4)
C206 C205 C204 C203 1.3(7)
C205 C204 C203 C202 -1.7(7)
C204 C203 C202 C201 0.5(6)
C204 C203 C202 C1 -180.0(4)
C206 C201 C202 C203 1.0(6)
N1 C201 C202 C203 -179.2(3)
C206 C201 C202 C1 -178.5(4)
N1 C201 C202 C1 1.3(5)
